data_4500936
loop_
_publ_author_name
'Thu\'ery, Pierre'

_publ_section_title
;
 Uranyl--Alkali Metal Ion Heterometallic Complexes with Cucurbit[6]uril
 and a Sulfonated Catechol
;
_journal_issue 7
_journal_name_full 'Crystal Growth &amp; Design'
_journal_page_first 3282
_journal_paper_doi 10.1021/cg2005375
_journal_volume 11
_journal_year 2011
_chemical_absolute_configuration ad
_chemical_formula_sum 'C48 H92 N25 Na3 O60 S4 U2'
_chemical_formula_weight 2652.74
_space_group_IT_number 19
_symmetry_cell_setting orthorhombic
_symmetry_space_group_name_Hall 'P 2ac 2ab'
_symmetry_space_group_name_H-M 'P 21 21 21'
_atom_sites_solution_hydrogens geom
_atom_sites_solution_primary direct
_atom_sites_solution_secondary difmap
_audit_creation_method SHELXL-97
_cell_angle_alpha 90.00
_cell_angle_beta 90.00
_cell_angle_gamma 90.00
_cell_formula_units_Z 4
_cell_length_a 15.1238(2)
_cell_length_b 21.4542(5)
_cell_length_c 26.8055(6)
_cell_measurement_reflns_used 215927
_cell_measurement_temperature 150(2)
_cell_measurement_theta_max 28.28
_cell_measurement_theta_min 3.46
_cell_volume 8697.6(3)
_computing_cell_refinement 'HKL2000 (Otwinowski & Minor, 1997)'
_computing_data_collection 'COLLECT (Nonius, 1998)'
_computing_data_reduction 'HKL2000 (Otwinowski & Minor, 1997)'
_computing_molecular_graphics 'SHELXTL (Sheldrick, 2008)'
_computing_publication_material 'SHELXTL (Sheldrick, 2008); PLATON (Spek, 2003)'
_computing_structure_refinement 'SHELXL-97 (Sheldrick, 2008)'
_computing_structure_solution 'SHELXS-97 (Sheldrick, 2008)'
_diffrn_ambient_temperature 150(2)
_diffrn_measured_fraction_theta_full 0.997
_diffrn_measured_fraction_theta_max 0.997
_diffrn_measurement_device_type 'Nonius Kappa-CCD area-detector diffractometer'
_diffrn_measurement_method 'two \f and four \w scans with 2\% steps (330 frames)'
_diffrn_radiation_monochromator graphite
_diffrn_radiation_source 'fine-focus sealed tube'
_diffrn_radiation_type MoK\a
_diffrn_radiation_wavelength 0.71073
_diffrn_reflns_av_R_equivalents 0.0306
_diffrn_reflns_av_sigmaI/netI 0.0447
_diffrn_reflns_limit_h_max 20
_diffrn_reflns_limit_h_min -20
_diffrn_reflns_limit_k_max 28
_diffrn_reflns_limit_k_min -28
_diffrn_reflns_limit_l_max 35
_diffrn_reflns_limit_l_min -35
_diffrn_reflns_number 215927
_diffrn_reflns_theta_full 28.28
_diffrn_reflns_theta_max 28.28
_diffrn_reflns_theta_min 3.46
_diffrn_standards_decay_% 0
_diffrn_standards_interval_time 0
_diffrn_standards_number 0
_exptl_absorpt_coefficient_mu 3.961
_exptl_absorpt_correction_T_max 0.598
_exptl_absorpt_correction_T_min 0.456
_exptl_absorpt_correction_type multi-scan
_exptl_absorpt_process_details 'SCALEPACK (Otwinowski & Minor, 1997)'
_exptl_crystal_colour 'translucent dark orange'
_exptl_crystal_density_diffrn 2.026
_exptl_crystal_density_method 'not measured'
_exptl_crystal_description parallelepiped
_exptl_crystal_F_000 5264
_exptl_crystal_size_max 0.17
_exptl_crystal_size_mid 0.17
_exptl_crystal_size_min 0.13
_refine_diff_density_max 0.658
_refine_diff_density_min -1.208
_refine_diff_density_rms 0.102
_refine_ls_abs_structure_details 'Flack H D (1983), Acta Cryst. A39, 876-881'
_refine_ls_abs_structure_Flack 0.023(2)
_refine_ls_extinction_method none
_refine_ls_goodness_of_fit_ref 1.032
_refine_ls_hydrogen_treatment constr
_refine_ls_matrix_type full
_refine_ls_number_parameters 1300
_refine_ls_number_reflns 21492
_refine_ls_number_restraints 30
_refine_ls_restrained_S_all 1.034
_refine_ls_R_factor_all 0.0415
_refine_ls_R_factor_gt 0.0327
_refine_ls_shift/su_max 0.001
_refine_ls_shift/su_mean 0.000
_refine_ls_structure_factor_coef Fsqd
_refine_ls_weighting_details 'calc w=1/[\s^2^(Fo^2^)+(0.0434P)^2^] where P=(Fo^2^+2Fc^2^)/3'
_refine_ls_weighting_scheme calc
_refine_ls_wR_factor_gt 0.0714
_refine_ls_wR_factor_ref 0.0736
_reflns_number_gt 18961
_reflns_number_total 21492
_reflns_threshold_expression >2sigma(I)
_cod_data_source_file cg2005375_si_002.cif
_cod_data_source_block 5
_cod_database_code 4500936

loop_
_symmetry_equiv_pos_as_xyz
'x, y, z'
'-x+1/2, -y, z+1/2'
'-x, y+1/2, -z+1/2'
'x+1/2, -y+1/2, -z'

loop_
_atom_site_label
_atom_site_type_symbol
_atom_site_fract_x
_atom_site_fract_y
_atom_site_fract_z
_atom_site_U_iso_or_equiv
_atom_site_adp_type
_atom_site_occupancy
_atom_site_symmetry_multiplicity
_atom_site_calc_flag
_atom_site_refinement_flags
U1 U 0.963101(10) 0.384679(8) 0.612363(6) 0.02394(4) Uani 1 1 d .
U2 U 0.482808(10) 0.643185(8) 0.410946(6) 0.02371(4) Uani 1 1 d .
Na1 Na 0.89967(11) 0.64016(9) 0.36061(6) 0.0273(4) Uani 1 1 d .
Na2 Na 0.98550(11) 0.70084(8) 0.17730(6) 0.0242(3) Uani 1 1 d .
Na3 Na 1.05518(11) 0.56517(8) 0.22975(7) 0.0290(4) Uani 1 1 d .
S1 S 1.01241(7) 0.54429(5) 0.59331(4) 0.0251(2) Uani 1 1 d .
S2 S 0.80331(7) 0.68736(5) 0.47034(4) 0.0212(2) Uani 1 1 d .
S3 S 0.50826(7) 0.47508(5) 0.43000(4) 0.0247(2) Uani 1 1 d .
S4 S 0.28411(7) 0.36228(6) 0.55825(4) 0.0232(2) Uani 1 1 d .
O1 O 0.9274(2) 0.40949(16) 0.67144(11) 0.0303(7) Uani 1 1 d .
O2 O 1.0016(2) 0.35524(16) 0.55481(11) 0.0340(7) Uani 1 1 d .
O3 O 0.4412(2) 0.64221(18) 0.35031(11) 0.0354(8) Uani 1 1 d .
O4 O 0.5259(2) 0.64722(17) 0.47216(11) 0.0364(8) Uani 1 1 d .
O5 O 0.86642(19) 0.45051(14) 0.57515(12) 0.0268(7) Uani 1 1 d .
O6 O 0.72811(19) 0.46160(15) 0.51447(11) 0.0235(7) Uani 1 1 d .
H6 H 0.6807 0.4726 0.4969 0.028 Uiso 1 1 d R
O7 O 1.0413(2) 0.47864(14) 0.58489(13) 0.0313(7) Uani 1 1 d .
O8 O 0.9848(2) 0.55285(18) 0.64475(12) 0.0390(8) Uani 1 1 d .
O9 O 1.0784(2) 0.58775(16) 0.57684(13) 0.0362(8) Uani 1 1 d .
O10 O 0.7853(2) 0.67239(15) 0.41807(11) 0.0260(7) Uani 1 1 d .
O11 O 0.8806(2) 0.72747(15) 0.47600(11) 0.0264(7) Uani 1 1 d .
O12 O 0.7254(2) 0.71135(15) 0.49657(12) 0.0296(7) Uani 1 1 d .
O13 O 1.1072(2) 0.38814(18) 0.65008(12) 0.0358(8) Uani 1 1 d .
H13A H 1.1561 0.3860 0.6357 0.043 Uiso 1 1 d R
H13B H 1.1155 0.3954 0.6812 0.043 Uiso 1 1 d R
O14 O 0.9907(2) 0.28127(15) 0.64417(12) 0.0391(8) Uani 1 1 d .
H14A H 0.9868 0.2708 0.6765 0.047 Uiso 1 1 d R
H14B H 0.9954 0.2522 0.6257 0.047 Uiso 1 1 d R
O15 O 0.8318(2) 0.32280(16) 0.60119(12) 0.0325(8) Uani 1 1 d .
H15A H 0.7791 0.3436 0.5976 0.039 Uiso 1 1 d R
H15B H 0.8407 0.2918 0.5781 0.039 Uiso 1 1 d R
O16 O 0.3683(2) 0.58127(15) 0.43494(12) 0.0304(7) Uani 1 1 d .
O17 O 0.21650(19) 0.57790(15) 0.48525(12) 0.0269(7) Uani 1 1 d .
H17 H 0.2256 0.5962 0.4579 0.032 Uiso 1 1 d R
O18 O 0.5260(3) 0.53566(17) 0.4082(2) 0.0710(15) Uani 1 1 d U
O19 O 0.5785(2) 0.4551(2) 0.46232(14) 0.0520(11) Uani 1 1 d .
O20 O 0.4905(2) 0.42913(17) 0.39181(13) 0.0406(8) Uani 1 1 d .
O21 O 0.3607(2) 0.32022(15) 0.55399(11) 0.0275(7) Uani 1 1 d .
O22 O 0.26914(19) 0.38280(15) 0.60964(11) 0.0278(7) Uani 1 1 d .
O23 O 0.2043(2) 0.33713(15) 0.53583(11) 0.0283(7) Uani 1 1 d .
O24 O 0.6301(2) 0.63311(18) 0.37698(12) 0.0380(9) Uani 1 1 d .
H24A H 0.6876 0.6538 0.3781 0.046 Uiso 1 1 d R
H24B H 0.6300 0.6204 0.3503 0.046 Uiso 1 1 d R
O25 O 0.5350(2) 0.74751(16) 0.39749(12) 0.0387(8) Uani 1 1 d .
H25A H 0.5264 0.7677 0.3723 0.046 Uiso 1 1 d R
H25B H 0.5640 0.7748 0.4222 0.046 Uiso 1 1 d R
O26 O 0.3670(2) 0.71487(16) 0.43446(13) 0.0342(8) Uani 1 1 d .
H26A H 0.3780 0.7320 0.4608 0.041 Uiso 1 1 d R
H26B H 0.3089 0.7157 0.4257 0.041 Uiso 1 1 d R
O27 O 0.8832(2) 0.75149(14) 0.34112(11) 0.0241(6) Uani 1 1 d .
O28 O 0.92291(19) 1.02511(14) 0.35705(11) 0.0240(7) Uani 1 1 d .
O29 O 0.7549(2) 0.75239(15) 0.24612(12) 0.0299(7) Uani 1 1 d .
O30 O 0.80535(19) 1.02993(14) 0.24321(12) 0.0255(7) Uani 1 1 d .
O31 O 0.8735(2) 0.75424(15) 0.13804(12) 0.0256(7) Uani 1 1 d .
O32 O 0.8878(2) 1.03762(15) 0.12240(12) 0.0293(7) Uani 1 1 d .
O33 O 1.0948(2) 0.76210(14) 0.14210(11) 0.0243(7) Uani 1 1 d .
O34 O 1.1085(2) 1.03464(14) 0.11608(12) 0.0284(7) Uani 1 1 d .
O35 O 1.2481(2) 0.74078(14) 0.23423(11) 0.0253(7) Uani 1 1 d .
O36 O 1.2030(2) 1.01671(15) 0.23555(12) 0.0270(7) Uani 1 1 d .
O37 O 1.12385(19) 0.75025(14) 0.32879(11) 0.0258(7) Uani 1 1 d .
O38 O 1.1290(2) 1.02820(15) 0.36265(12) 0.0259(7) Uani 1 1 d .
O39 O 1.0346(2) 0.62195(16) 0.31019(11) 0.0330(7) Uani 1 1 d .
H39A H 1.0753 0.6032 0.3322 0.040 Uiso 1 1 d R
H39B H 1.0585 0.6567 0.3024 0.040 Uiso 1 1 d R
O40 O 1.0252(2) 0.64725(14) 0.42024(11) 0.0307(7) Uani 1 1 d .
H40A H 1.0262 0.6650 0.4476 0.037 Uiso 1 1 d R
H40B H 1.0819 0.6283 0.4148 0.037 Uiso 1 1 d R
O41 O 0.8069(2) 0.64189(17) 0.29278(12) 0.0324(7) Uani 1 1 d .
H41A H 0.7879 0.6801 0.2792 0.039 Uiso 1 1 d R
H41B H 0.7629 0.6173 0.2886 0.039 Uiso 1 1 d R
O42 O 0.91969(19) 0.61294(15) 0.21066(11) 0.0285(7) Uani 1 1 d .
H42A H 0.8889 0.6052 0.1865 0.034 Uiso 1 1 d R
H42B H 0.8984 0.6204 0.2374 0.034 Uiso 1 1 d R
O43 O 1.13012(19) 0.64911(15) 0.19701(11) 0.0267(7) Uani 1 1 d .
H43A H 1.1551 0.6384 0.1727 0.032 Uiso 1 1 d R
H43B H 1.1578 0.6861 0.2020 0.032 Uiso 1 1 d R
O44 O 0.9867(2) 0.76039(16) 0.25144(12) 0.0376(8) Uani 1 1 d .
H44A H 0.9316 0.7600 0.2583 0.045 Uiso 1 1 d R
H44B H 1.0189 0.7497 0.2777 0.045 Uiso 1 1 d R
O45 O 0.99202(19) 0.63529(14) 0.10505(11) 0.0271(6) Uani 1 1 d .
H45A H 1.0463 0.6455 0.0884 0.032 Uiso 1 1 d R
H45B H 1.0117 0.5966 0.1122 0.032 Uiso 1 1 d R
O46A O 0.9823(6) 0.4912(4) 0.2782(5) 0.049(3) Uani 0.55(2) 1 d PU
O46B O 0.9772(7) 0.4770(6) 0.2465(7) 0.056(5) Uani 0.45(2) 1 d PU
O47 O 0.9980(3) 0.1995(2) 0.72549(14) 0.0553(11) Uani 1 1 d .
O48 O 0.9670(3) 0.28420(19) 0.7654(2) 0.0762(15) Uani 1 1 d .
O49 O 0.9877(2) 0.19800(17) 0.80585(13) 0.0397(8) Uani 1 1 d .
O50 O 0.8746(2) 0.4068(2) 0.78184(14) 0.0557(12) Uani 1 1 d .
H50A H 0.8868 0.3686 0.7719 0.067 Uiso 1 1 d R
H50B H 0.9072 0.4329 0.7707 0.067 Uiso 1 1 d R
O51 O 1.0026(3) 0.5002(2) 0.74940(18) 0.0663(13) Uani 1 1 d .
H51A H 1.0505 0.4709 0.7413 0.080 Uiso 1 1 d R
H51B H 1.0107 0.5046 0.7791 0.080 Uiso 1 1 d R
O52 O 0.4004(2) 0.6161(2) 0.24852(12) 0.0457(9) Uani 1 1 d .
H52A H 0.4405 0.6471 0.2571 0.055 Uiso 1 1 d R
H52B H 0.3501 0.6152 0.2691 0.055 Uiso 1 1 d R
O53 O 0.2466(2) 0.63876(16) 0.30284(12) 0.0302(7) Uani 1 1 d .
H53A H 0.2319 0.6728 0.2892 0.036 Uiso 1 1 d R
H53B H 0.2248 0.6484 0.3311 0.036 Uiso 1 1 d R
O54 O 0.6757(2) 0.35712(16) 0.56681(12) 0.0304(7) Uani 1 1 d .
H54A H 0.6910 0.3921 0.5530 0.037 Uiso 1 1 d R
H54B H 0.6213 0.3608 0.5799 0.037 Uiso 1 1 d R
O55 O 1.1010(2) 0.69692(16) 0.52077(14) 0.0379(8) Uani 1 1 d .
H55A H 1.1103 0.6543 0.5279 0.045 Uiso 1 1 d R
H55B H 1.1522 0.7144 0.5221 0.045 Uiso 1 1 d R
O56 O 1.0206(2) 0.19272(16) 0.57707(13) 0.0426(9) Uani 1 1 d .
H56A H 1.0324 0.1505 0.5860 0.051 Uiso 1 1 d R
H56B H 1.0640 0.1996 0.5582 0.051 Uiso 1 1 d R
O57 O 0.8574(2) 0.22503(19) 0.54505(14) 0.0467(10) Uani 1 1 d .
H57A H 0.8483 0.2043 0.5128 0.056 Uiso 1 1 d R
H57B H 0.9189 0.2112 0.5486 0.056 Uiso 1 1 d R
O58 O 0.1637(3) 0.21016(18) 0.52149(14) 0.0466(10) Uani 1 1 d .
H58A H 0.1774 0.2509 0.5152 0.056 Uiso 1 1 d R
H58B H 0.1862 0.1910 0.4917 0.056 Uiso 1 1 d R
O59 O 0.2149(2) 0.66496(16) 0.40554(13) 0.0329(7) Uani 1 1 d .
O60A O 0.9662(19) 0.8761(6) 0.1985(7) 0.083(6) Uani 0.53(4) 1 d PU
O60B O 0.9258(12) 0.8771(6) 0.2194(10) 0.070(6) Uani 0.47(4) 1 d PU
N1 N 0.9331(2) 0.83022(16) 0.39316(13) 0.0204(7) Uani 1 1 d .
N2 N 0.7946(2) 0.83340(18) 0.36671(14) 0.0223(8) Uani 1 1 d .
N3 N 0.8200(2) 0.94634(17) 0.36259(14) 0.0198(7) Uani 1 1 d .
N4 N 0.9398(2) 0.94161(16) 0.41084(14) 0.0198(7) Uani 1 1 d .
N5 N 0.7116(2) 0.84139(17) 0.28883(13) 0.0227(8) Uani 1 1 d .
N6 N 0.7068(2) 0.84138(17) 0.20638(14) 0.0252(8) Uani 1 1 d .
N7 N 0.7206(2) 0.95441(18) 0.20461(14) 0.0227(8) Uani 1 1 d .
N8 N 0.7312(2) 0.95397(17) 0.28712(14) 0.0224(8) Uani 1 1 d .
N9 N 0.7837(2) 0.84003(17) 0.12742(13) 0.0218(8) Uani 1 1 d .
N10 N 0.9073(2) 0.83395(17) 0.08339(14) 0.0240(8) Uani 1 1 d .
N11 N 0.9136(2) 0.94795(17) 0.07689(13) 0.0232(8) Uani 1 1 d .
N12 N 0.7914(2) 0.95364(17) 0.12307(13) 0.0229(8) Uani 1 1 d .
N13 N 1.0679(2) 0.83496(17) 0.08025(13) 0.0231(8) Uani 1 1 d .
N14 N 1.1981(2) 0.83577(17) 0.11921(14) 0.0227(8) Uani 1 1 d .
N15 N 1.2006(2) 0.94898(17) 0.11098(14) 0.0236(7) Uani 1 1 d .
N16 N 1.0739(2) 0.94774(17) 0.06910(14) 0.0226(8) Uani 1 1 d .
N17 N 1.2940(2) 0.82778(18) 0.19080(13) 0.0234(8) Uani 1 1 d .
N18 N 1.3055(2) 0.82762(18) 0.27291(13) 0.0223(8) Uani 1 1 d .
N19 N 1.2856(2) 0.94054(17) 0.27394(13) 0.0203(8) Uani 1 1 d .
N20 N 1.2766(2) 0.94082(18) 0.19131(14) 0.0226(8) Uani 1 1 d .
N21 N 1.2247(2) 0.82646(17) 0.35164(13) 0.0187(7) Uani 1 1 d .
N22 N 1.0929(2) 0.82689(17) 0.38720(14) 0.0212(7) Uani 1 1 d .
N23 N 1.1015(2) 0.93838(16) 0.40676(13) 0.0191(7) Uani 1 1 d .
N24 N 1.2147(2) 0.93951(17) 0.35529(13) 0.0208(7) Uani 1 1 d .
N25 N 0.9838(3) 0.2274(2) 0.76497(17) 0.0390(10) Uani 1 1 d .
C1 C 0.8579(3) 0.5030(2) 0.55096(15) 0.0199(9) Uani 1 1 d .
C2 C 0.7835(3) 0.5115(2) 0.51898(16) 0.0200(9) Uani 1 1 d .
C3 C 0.7695(3) 0.5668(2) 0.49392(15) 0.0204(9) Uani 1 1 d .
H3 H 0.7202 0.5714 0.4735 0.024 Uiso 1 1 calc R
C4 C 0.8296(2) 0.6161(2) 0.49927(15) 0.0198(8) Uani 1 1 d .
C5 C 0.9047(2) 0.6088(2) 0.52932(15) 0.0210(9) Uani 1 1 d .
H5 H 0.9455 0.6410 0.5321 0.025 Uiso 1 1 calc R
C6 C 0.9177(2) 0.5539(2) 0.55463(15) 0.0204(8) Uani 1 1 d .
C7 C 0.3547(3) 0.5319(2) 0.46267(15) 0.0210(9) Uani 1 1 d .
C8 C 0.2736(3) 0.5295(2) 0.48967(16) 0.0227(9) Uani 1 1 d .
C9 C 0.2530(3) 0.4788(2) 0.52029(15) 0.0203(9) Uani 1 1 d .
H9 H 0.2002 0.4779 0.5381 0.024 Uiso 1 1 calc R
C10 C 0.3129(3) 0.4296(2) 0.52361(15) 0.0200(9) Uani 1 1 d .
C11 C 0.3922(3) 0.4300(2) 0.49701(16) 0.0248(9) Uani 1 1 d .
H11 H 0.4316 0.3969 0.4996 0.030 Uiso 1 1 calc R
C12 C 0.4115(3) 0.4811(2) 0.46642(16) 0.0223(9) Uani 1 1 d .
C13 C 0.8713(3) 0.7999(2) 0.36435(16) 0.0224(9) Uani 1 1 d .
C14 C 0.8951(2) 0.8828(2) 0.41990(15) 0.0199(8) Uani 1 1 d .
H14 H 0.8889 0.8742 0.4556 0.024 Uiso 1 1 calc R
C15 C 0.8041(3) 0.8909(2) 0.39394(15) 0.0222(9) Uani 1 1 d .
H15 H 0.7560 0.8974 0.4179 0.027 Uiso 1 1 calc R
C16 C 0.8972(3) 0.9763(2) 0.37448(15) 0.0198(9) Uani 1 1 d .
C17 C 0.7155(3) 0.8157(2) 0.33874(16) 0.0220(9) Uani 1 1 d .
H17A H 0.7131 0.7706 0.3365 0.026 Uiso 1 1 calc R
H17B H 0.6638 0.8294 0.3571 0.026 Uiso 1 1 calc R
C18 C 0.7486(3) 0.9780(2) 0.33617(16) 0.0243(9) Uani 1 1 d .
H18A H 0.6951 0.9747 0.3559 0.029 Uiso 1 1 calc R
H18B H 0.7633 1.0218 0.3334 0.029 Uiso 1 1 calc R
C19 C 0.7276(3) 0.8063(2) 0.24730(17) 0.0253(10) Uani 1 1 d .
C20 C 0.6741(3) 0.9019(2) 0.27739(16) 0.0229(9) Uani 1 1 d .
H20 H 0.6157 0.9074 0.2927 0.028 Uiso 1 1 calc R
C21 C 0.6688(3) 0.9013(2) 0.21922(16) 0.0225(9) Uani 1 1 d .
H21 H 0.6076 0.9048 0.2075 0.027 Uiso 1 1 calc R
C22 C 0.7584(3) 0.9841(2) 0.24471(17) 0.0233(9) Uani 1 1 d .
C23 C 0.7088(3) 0.8170(2) 0.15641(15) 0.0228(9) Uani 1 1 d .
H23A H 0.6544 0.8283 0.1395 0.027 Uiso 1 1 calc R
H23B H 0.7117 0.7719 0.1579 0.027 Uiso 1 1 calc R
C24 C 0.7243(3) 0.9804(2) 0.15446(17) 0.0263(10) Uani 1 1 d .
H24C H 0.6672 0.9744 0.1386 0.032 Uiso 1 1 calc R
H24D H 0.7346 1.0249 0.1569 0.032 Uiso 1 1 calc R
C25 C 0.8566(3) 0.8045(2) 0.11817(17) 0.0233(9) Uani 1 1 d .
C26 C 0.7807(3) 0.8952(2) 0.09642(15) 0.0216(9) Uani 1 1 d .
H26 H 0.7279 0.8957 0.0752 0.026 Uiso 1 1 calc R
C27 C 0.8664(3) 0.8906(2) 0.06494(16) 0.0225(9) Uani 1 1 d .
H27 H 0.8533 0.8877 0.0292 0.027 Uiso 1 1 calc R
C28 C 0.8676(3) 0.9850(2) 0.10950(17) 0.0230(9) Uani 1 1 d .
C29 C 0.9863(3) 0.8073(2) 0.06226(15) 0.0229(9) Uani 1 1 d .
H29A H 0.9840 0.8119 0.0263 0.028 Uiso 1 1 calc R
H29B H 0.9872 0.7631 0.0696 0.028 Uiso 1 1 calc R
C30 C 0.9909(3) 0.9692(2) 0.04953(16) 0.0247(9) Uani 1 1 d .
H30A H 0.9858 0.9553 0.0152 0.030 Uiso 1 1 calc R
H30B H 0.9912 1.0144 0.0494 0.030 Uiso 1 1 calc R
C31 C 1.1174(3) 0.8062(2) 0.11666(16) 0.0212(9) Uani 1 1 d .
C32 C 1.1119(3) 0.8872(2) 0.05783(15) 0.0205(8) Uani 1 1 d .
H32 H 1.1196 0.8814 0.0218 0.025 Uiso 1 1 calc R
C33 C 1.2029(3) 0.8889(2) 0.08560(16) 0.0229(8) Uani 1 1 d .
H33 H 1.2529 0.8857 0.0625 0.027 Uiso 1 1 calc R
C34 C 1.1252(3) 0.9825(2) 0.10068(15) 0.0240(9) Uani 1 1 d .
C35 C 1.2741(3) 0.8068(2) 0.14091(16) 0.0241(9) Uani 1 1 d .
H35A H 1.3248 0.8149 0.1198 0.029 Uiso 1 1 calc R
H35B H 1.2648 0.7621 0.1416 0.029 Uiso 1 1 calc R
C36 C 1.2702(3) 0.9710(2) 0.14253(16) 0.0233(9) Uani 1 1 d .
H36A H 1.2620 1.0154 0.1477 0.028 Uiso 1 1 calc R
H36B H 1.3259 0.9654 0.1252 0.028 Uiso 1 1 calc R
C37 C 1.2782(3) 0.7937(2) 0.23291(16) 0.0219(9) Uani 1 1 d .
C38 C 1.3341(3) 0.8878(2) 0.20166(15) 0.0212(8) Uani 1 1 d .
H38 H 1.3920 0.8924 0.1857 0.025 Uiso 1 1 calc R
C39 C 1.3413(3) 0.8881(2) 0.25963(16) 0.0206(8) Uani 1 1 d .
H39 H 1.4025 0.8933 0.2710 0.025 Uiso 1 1 calc R
C40 C 1.2502(3) 0.9707(2) 0.23361(17) 0.0222(9) Uani 1 1 d .
C41 C 1.3004(3) 0.8042(2) 0.32358(16) 0.0221(9) Uani 1 1 d .
H41C H 1.3539 0.8161 0.3412 0.027 Uiso 1 1 calc R
H41D H 1.2984 0.7590 0.3225 0.027 Uiso 1 1 calc R
C42 C 1.2833(3) 0.9667(2) 0.32324(16) 0.0223(9) Uani 1 1 d .
H42C H 1.2734 1.0112 0.3207 0.027 Uiso 1 1 calc R
H42D H 1.3405 0.9605 0.3389 0.027 Uiso 1 1 calc R
C43 C 1.1439(3) 0.7967(2) 0.35344(15) 0.0214(9) Uani 1 1 d .
C44 C 1.2266(2) 0.8821(2) 0.38191(15) 0.0186(8) Uani 1 1 d .
H44 H 1.2790 0.8833 0.4034 0.022 Uiso 1 1 calc R
C45 C 1.1398(2) 0.8767(2) 0.41272(17) 0.0193(8) Uani 1 1 d .
H45 H 1.1513 0.8666 0.4478 0.023 Uiso 1 1 calc R
C46 C 1.1458(3) 0.9746(2) 0.37290(15) 0.0187(9) Uani 1 1 d .
C47 C 1.0136(3) 0.79898(19) 0.40807(16) 0.0218(8) Uani 1 1 d .
H47C H 1.0105 0.7557 0.3977 0.026 Uiso 1 1 calc R
H47D H 1.0178 0.7997 0.4442 0.026 Uiso 1 1 calc R
C48 C 1.0230(3) 0.96001(19) 0.43264(14) 0.0191(8) Uani 1 1 d .
H48C H 1.0250 0.9447 0.4667 0.023 Uiso 1 1 calc R
H48D H 1.0249 1.0052 0.4341 0.023 Uiso 1 1 calc R

loop_
_atom_site_aniso_label
_atom_site_aniso_U_11
_atom_site_aniso_U_22
_atom_site_aniso_U_33
_atom_site_aniso_U_23
_atom_site_aniso_U_13
_atom_site_aniso_U_12
U1 0.02457(8) 0.02790(9) 0.01936(7) 0.00008(7) -0.00141(6) 0.00307(7)
U2 0.02551(8) 0.02657(8) 0.01904(7) 0.00108(7) 0.00128(6) -0.00324(6)
Na1 0.0296(8) 0.0253(9) 0.0270(8) 0.0005(8) 0.0007(7) -0.0003(8)
Na2 0.0257(8) 0.0230(9) 0.0240(8) 0.0015(7) -0.0006(7) -0.0009(7)
Na3 0.0287(9) 0.0278(10) 0.0307(9) 0.0030(8) -0.0005(7) 0.0004(7)
S1 0.0188(4) 0.0311(6) 0.0255(5) 0.0002(4) -0.0016(4) -0.0025(4)
S2 0.0206(5) 0.0228(6) 0.0202(5) 0.0023(4) 0.0023(4) -0.0012(4)
S3 0.0195(5) 0.0271(6) 0.0275(5) -0.0008(4) 0.0045(4) 0.0006(4)
S4 0.0235(5) 0.0265(6) 0.0195(5) 0.0028(4) -0.0035(4) -0.0018(4)
O1 0.0284(16) 0.0366(19) 0.0259(16) -0.0040(14) -0.0007(13) 0.0017(14)
O2 0.0333(16) 0.0448(19) 0.0238(15) -0.0028(15) 0.0010(12) 0.0031(16)
O3 0.0338(17) 0.050(2) 0.0227(15) -0.0050(16) -0.0018(13) -0.0135(16)
O4 0.0343(17) 0.051(2) 0.0240(15) 0.0035(15) -0.0020(14) -0.0028(17)
O5 0.0229(15) 0.0222(17) 0.0354(18) 0.0056(13) -0.0042(13) 0.0032(12)
O6 0.0203(14) 0.0253(17) 0.0250(16) 0.0008(13) -0.0054(12) -0.0048(12)
O7 0.0241(14) 0.0284(17) 0.0413(18) 0.0077(14) -0.0005(15) 0.0007(13)
O8 0.0330(17) 0.061(2) 0.0229(16) -0.0040(15) -0.0055(14) -0.0016(17)
O9 0.0224(15) 0.037(2) 0.049(2) 0.0147(17) -0.0054(15) -0.0035(14)
O10 0.0307(16) 0.0297(18) 0.0176(15) 0.0026(13) 0.0003(13) -0.0026(13)
O11 0.0264(16) 0.0269(17) 0.0259(16) 0.0022(13) -0.0006(13) -0.0080(13)
O12 0.0306(17) 0.0277(18) 0.0304(17) 0.0039(14) 0.0106(14) 0.0078(14)
O13 0.0231(15) 0.059(2) 0.0252(16) 0.0030(16) -0.0046(13) 0.0005(16)
O14 0.060(2) 0.0264(18) 0.0312(17) 0.0019(14) -0.0075(16) 0.0111(16)
O15 0.0258(15) 0.0282(19) 0.044(2) -0.0008(15) -0.0042(14) -0.0023(13)
O16 0.0288(16) 0.0295(18) 0.0331(17) 0.0041(14) 0.0044(14) 0.0000(14)
O17 0.0238(15) 0.0301(18) 0.0270(16) 0.0039(14) 0.0062(13) 0.0080(13)
O18 0.067(3) 0.025(2) 0.121(4) 0.011(2) 0.066(3) 0.0085(18)
O19 0.0191(16) 0.099(4) 0.038(2) -0.009(2) -0.0068(15) 0.0065(19)
O20 0.0312(17) 0.056(2) 0.0344(18) -0.0193(17) 0.0048(15) 0.0015(16)
O21 0.0275(16) 0.0287(18) 0.0262(16) 0.0043(14) -0.0032(13) 0.0056(13)
O22 0.0297(15) 0.0363(18) 0.0174(14) -0.0001(15) -0.0010(12) -0.0016(13)
O23 0.0297(16) 0.0277(18) 0.0275(16) 0.0074(13) -0.0086(13) -0.0081(13)
O24 0.0264(15) 0.055(2) 0.0330(19) -0.0021(16) 0.0047(13) -0.0053(15)
O25 0.048(2) 0.0322(19) 0.0356(19) 0.0100(14) -0.0053(16) -0.0176(16)
O26 0.0272(17) 0.033(2) 0.042(2) -0.0143(16) 0.0010(15) 0.0037(14)
O27 0.0294(16) 0.0171(16) 0.0258(16) -0.0032(13) 0.0029(13) -0.0031(12)
O28 0.0260(15) 0.0202(17) 0.0259(16) 0.0025(13) -0.0006(13) 0.0000(12)
O29 0.0399(19) 0.0220(18) 0.0277(17) 0.0018(13) -0.0013(14) 0.0059(14)
O30 0.0244(15) 0.0212(16) 0.0309(17) 0.0011(13) -0.0032(13) -0.0044(12)
O31 0.0254(16) 0.0223(18) 0.0290(16) 0.0034(14) -0.0005(13) 0.0037(13)
O32 0.0336(16) 0.0209(17) 0.0334(19) -0.0036(14) -0.0026(14) -0.0021(13)
O33 0.0308(16) 0.0182(16) 0.0239(15) 0.0022(13) 0.0015(13) -0.0026(13)
O34 0.0366(16) 0.0195(17) 0.0291(16) -0.0025(14) -0.0018(15) 0.0006(13)
O35 0.0298(17) 0.0211(17) 0.0248(16) 0.0004(13) 0.0005(13) -0.0024(13)
O36 0.0282(16) 0.0249(18) 0.0279(17) 0.0019(14) 0.0064(13) 0.0046(13)
O37 0.0269(16) 0.0228(17) 0.0277(16) -0.0062(13) 0.0017(13) -0.0018(13)
O38 0.0305(16) 0.0214(18) 0.0260(16) 0.0030(13) 0.0011(13) 0.0021(13)
O39 0.0315(16) 0.0393(19) 0.0281(15) 0.0047(14) -0.0001(14) 0.0026(15)
O40 0.0313(16) 0.0314(17) 0.0294(15) -0.0034(13) 0.0022(13) 0.0024(14)
O41 0.0338(17) 0.0232(17) 0.0403(19) 0.0015(16) -0.0007(14) -0.0026(14)
O42 0.0295(15) 0.0352(18) 0.0208(14) -0.0010(14) 0.0000(12) -0.0029(14)
O43 0.0269(15) 0.0280(18) 0.0251(15) -0.0019(14) -0.0011(12) -0.0004(13)
O44 0.045(2) 0.041(2) 0.0270(16) -0.0022(14) 0.0043(15) -0.0008(16)
O45 0.0277(14) 0.0259(16) 0.0277(15) -0.0006(12) 0.0015(12) -0.0001(13)
O46A 0.046(4) 0.038(4) 0.062(7) 0.009(4) 0.003(4) -0.008(3)
O46B 0.044(5) 0.050(6) 0.075(9) 0.022(6) 0.012(5) 0.005(4)
O47 0.054(2) 0.082(3) 0.0298(19) 0.000(2) -0.0046(17) 0.012(2)
O48 0.068(3) 0.032(2) 0.129(5) 0.011(3) -0.029(3) 0.000(2)
O49 0.0365(18) 0.047(2) 0.0358(18) -0.0011(16) 0.0052(15) -0.0019(17)
O50 0.036(2) 0.093(4) 0.038(2) 0.005(2) 0.0006(17) 0.010(2)
O51 0.078(3) 0.057(3) 0.063(3) -0.007(2) -0.022(2) -0.005(2)
O52 0.0367(18) 0.072(3) 0.0286(18) -0.0109(18) 0.0040(15) 0.0031(19)
O53 0.0358(17) 0.0256(18) 0.0291(16) -0.0001(14) -0.0039(13) 0.0044(14)
O54 0.0306(16) 0.0236(17) 0.0370(18) 0.0025(16) 0.0073(13) 0.0040(14)
O55 0.0349(18) 0.0279(19) 0.051(2) 0.0026(16) 0.0041(16) -0.0055(15)
O56 0.044(2) 0.0334(19) 0.051(2) -0.0053(16) -0.0049(18) 0.0061(17)
O57 0.041(2) 0.053(3) 0.046(2) -0.0151(19) -0.0130(18) 0.0056(18)
O58 0.072(3) 0.033(2) 0.036(2) -0.0012(17) 0.0033(19) -0.0122(19)
O59 0.0323(17) 0.0341(19) 0.0323(18) -0.0012(15) -0.0051(14) 0.0014(14)
O60A 0.113(10) 0.064(6) 0.071(7) -0.006(5) -0.019(7) -0.004(6)
O60B 0.058(8) 0.053(6) 0.101(10) 0.010(6) -0.021(6) -0.008(5)
N1 0.0239(17) 0.0155(18) 0.0219(17) -0.0002(14) 0.0006(14) -0.0029(13)
N2 0.0216(17) 0.0206(19) 0.0248(18) -0.0042(15) 0.0017(15) -0.0009(14)
N3 0.0197(17) 0.0156(19) 0.0242(18) 0.0029(15) 0.0006(14) -0.0003(14)
N4 0.0214(16) 0.0179(18) 0.0202(16) -0.0026(15) -0.0010(15) -0.0004(13)
N5 0.0260(19) 0.019(2) 0.0227(18) -0.0020(15) 0.0001(15) 0.0018(14)
N6 0.032(2) 0.018(2) 0.0258(19) -0.0021(15) -0.0045(16) 0.0033(15)
N7 0.0227(18) 0.023(2) 0.0221(18) -0.0003(15) -0.0047(15) -0.0017(15)
N8 0.0236(18) 0.020(2) 0.0241(19) -0.0018(15) -0.0019(15) -0.0045(15)
N9 0.0224(17) 0.019(2) 0.0234(18) 0.0049(14) -0.0052(14) -0.0027(14)
N10 0.0257(18) 0.0216(19) 0.0245(19) 0.0037(16) 0.0023(15) 0.0038(14)
N11 0.0269(18) 0.0170(19) 0.0257(19) -0.0031(15) -0.0018(15) -0.0028(15)
N12 0.0275(18) 0.0181(19) 0.0232(19) -0.0060(15) -0.0019(15) -0.0010(15)
N13 0.0294(19) 0.0179(18) 0.0220(18) 0.0020(15) -0.0018(15) -0.0020(14)
N14 0.0254(17) 0.022(2) 0.0207(19) -0.0003(15) 0.0013(15) -0.0006(14)
N15 0.0290(18) 0.0197(19) 0.0219(17) -0.0008(16) -0.0001(16) -0.0049(14)
N16 0.0262(18) 0.0164(19) 0.0252(18) 0.0022(15) -0.0010(15) -0.0009(15)
N17 0.029(2) 0.024(2) 0.0170(17) -0.0002(15) -0.0010(15) -0.0026(16)
N18 0.0242(18) 0.021(2) 0.0211(18) 0.0013(15) 0.0015(15) -0.0035(15)
N19 0.0214(18) 0.021(2) 0.0181(17) 0.0010(15) 0.0043(14) 0.0009(14)
N20 0.0263(19) 0.0190(19) 0.0225(18) 0.0012(15) 0.0014(15) 0.0037(15)
N21 0.0169(16) 0.0188(19) 0.0202(17) -0.0033(14) 0.0011(14) 0.0008(14)
N22 0.0211(16) 0.0217(19) 0.0207(16) -0.0018(16) 0.0015(15) -0.0041(14)
N23 0.0197(16) 0.0179(18) 0.0196(16) -0.0006(15) 0.0006(14) 0.0031(13)
N24 0.0228(17) 0.020(2) 0.0193(17) -0.0009(15) 0.0014(14) 0.0009(14)
N25 0.029(2) 0.039(3) 0.049(3) 0.000(2) -0.007(2) -0.0020(18)
C1 0.023(2) 0.017(2) 0.020(2) -0.0019(16) -0.0009(16) 0.0036(16)
C2 0.0170(19) 0.024(2) 0.019(2) -0.0042(17) 0.0034(16) -0.0011(17)
C3 0.0180(19) 0.026(2) 0.017(2) 0.0029(17) 0.0003(16) 0.0029(17)
C4 0.0157(18) 0.024(2) 0.020(2) 0.0011(18) 0.0026(15) 0.0010(17)
C5 0.0170(18) 0.025(2) 0.021(2) -0.0015(18) 0.0024(15) -0.0044(17)
C6 0.0143(18) 0.025(2) 0.022(2) -0.0024(17) 0.0018(16) 0.0011(16)
C7 0.023(2) 0.019(2) 0.021(2) 0.0023(17) 0.0013(17) -0.0068(17)
C8 0.020(2) 0.025(2) 0.023(2) -0.0018(19) -0.0017(17) 0.0048(18)
C9 0.019(2) 0.026(2) 0.0158(19) -0.0017(17) -0.0005(16) -0.0066(17)
C10 0.020(2) 0.021(2) 0.019(2) 0.0008(17) 0.0003(16) -0.0044(17)
C11 0.023(2) 0.027(2) 0.025(2) -0.0044(18) -0.0054(17) 0.0002(18)
C12 0.019(2) 0.023(2) 0.025(2) -0.0085(18) 0.0028(17) 0.0010(17)
C13 0.024(2) 0.022(2) 0.021(2) 0.0053(18) 0.0014(17) -0.0025(17)
C14 0.0230(19) 0.020(2) 0.0164(19) -0.0002(16) 0.0022(15) -0.0019(17)
C15 0.0223(19) 0.026(2) 0.018(2) -0.0028(18) 0.0026(16) -0.0013(17)
C16 0.0187(19) 0.022(2) 0.019(2) -0.0068(17) 0.0037(16) 0.0051(17)
C17 0.021(2) 0.022(2) 0.023(2) -0.0019(18) -0.0014(17) -0.0054(17)
C18 0.023(2) 0.026(2) 0.024(2) -0.0034(19) -0.0018(18) 0.0034(18)
C19 0.017(2) 0.030(3) 0.029(2) 0.0022(19) -0.0030(18) -0.0064(18)
C20 0.020(2) 0.022(2) 0.026(2) -0.0002(18) -0.0019(17) 0.0030(16)
C21 0.021(2) 0.018(2) 0.028(2) -0.0023(18) -0.0039(17) 0.0057(16)
C22 0.019(2) 0.024(3) 0.027(2) -0.0004(19) -0.0026(18) 0.0060(17)
C23 0.025(2) 0.023(2) 0.021(2) -0.0008(17) -0.0036(17) -0.0039(17)
C24 0.025(2) 0.024(2) 0.030(2) 0.0033(19) -0.0062(19) 0.0028(18)
C25 0.027(2) 0.022(2) 0.021(2) -0.0018(19) -0.0094(18) -0.0011(17)
C26 0.0232(19) 0.017(2) 0.025(2) 0.0020(17) -0.0070(16) 0.0042(16)
C27 0.029(2) 0.020(2) 0.019(2) 0.0004(18) -0.0049(17) 0.0029(18)
C28 0.026(2) 0.023(2) 0.020(2) 0.0024(19) -0.0071(18) -0.0009(17)
C29 0.030(2) 0.019(2) 0.0194(19) -0.0038(16) -0.0024(18) 0.0005(18)
C30 0.031(2) 0.022(2) 0.021(2) 0.0090(17) 0.0005(17) 0.0033(18)
C31 0.025(2) 0.019(2) 0.020(2) -0.0067(18) 0.0080(18) 0.0024(16)
C32 0.025(2) 0.019(2) 0.0172(19) -0.0007(17) 0.0004(16) -0.0019(18)
C33 0.032(2) 0.020(2) 0.0166(19) -0.0004(18) 0.0037(18) 0.0001(18)
C34 0.028(2) 0.021(2) 0.023(2) 0.0015(17) 0.0034(17) -0.0041(18)
C35 0.025(2) 0.022(2) 0.025(2) -0.0045(18) -0.0007(18) 0.0054(18)
C36 0.028(2) 0.020(2) 0.022(2) 0.0021(18) 0.0000(17) -0.0042(17)
C37 0.019(2) 0.023(2) 0.023(2) -0.0025(18) 0.0003(17) 0.0011(17)
C38 0.024(2) 0.020(2) 0.021(2) -0.0009(18) -0.0014(16) 0.0003(18)
C39 0.0173(18) 0.020(2) 0.024(2) -0.0015(18) 0.0030(16) -0.0009(17)
C40 0.023(2) 0.017(2) 0.027(2) -0.0011(18) 0.0050(18) -0.0042(17)
C41 0.022(2) 0.024(2) 0.021(2) 0.0031(18) 0.0003(17) 0.0070(17)
C42 0.022(2) 0.019(2) 0.026(2) 0.0001(18) 0.0002(17) -0.0058(17)
C43 0.022(2) 0.024(2) 0.018(2) 0.0060(18) -0.0013(16) 0.0021(17)
C44 0.0189(17) 0.022(2) 0.0149(18) 0.0009(17) -0.0025(15) -0.0025(16)
C45 0.0214(18) 0.019(2) 0.0180(19) -0.0017(17) -0.0018(17) 0.0014(15)
C46 0.0182(19) 0.022(2) 0.016(2) 0.0015(16) -0.0017(15) -0.0028(16)
C47 0.0203(18) 0.022(2) 0.0233(19) 0.0015(17) -0.0002(18) 0.0010(16)
C48 0.020(2) 0.020(2) 0.0176(18) -0.0023(15) -0.0010(16) 0.0029(17)

loop_
_atom_type_symbol
_atom_type_description
_atom_type_scat_dispersion_real
_atom_type_scat_dispersion_imag
_atom_type_scat_source
C C 0.0033 0.0016 'International Tables Vol C Tables 4.2.6.8 and 6.1.1.4'
H H 0.0000 0.0000 'International Tables Vol C Tables 4.2.6.8 and 6.1.1.4'
O O 0.0106 0.0060 'International Tables Vol C Tables 4.2.6.8 and 6.1.1.4'
S S 0.1246 0.1234 'International Tables Vol C Tables 4.2.6.8 and 6.1.1.4'
U U -9.6767 9.6646 'International Tables Vol C Tables 4.2.6.8 and 6.1.1.4'
Na Na 0.0362 0.0249 'International Tables Vol C Tables 4.2.6.8 and 6.1.1.4'
N N 0.0061 0.0033 'International Tables Vol C Tables 4.2.6.8 and 6.1.1.4'

loop_
_geom_angle_atom_site_label_1
_geom_angle_atom_site_label_2
_geom_angle_atom_site_label_3
_geom_angle
_geom_angle_site_symmetry_1
_geom_angle_site_symmetry_3
O1 U1 O2 176.26(16) . .
O1 U1 O5 90.55(13) . .
O2 U1 O5 92.92(13) . .
O1 U1 O13 83.69(13) . .
O2 U1 O13 94.58(13) . .
O5 U1 O13 138.72(12) . .
O1 U1 O15 91.48(13) . .
O2 U1 O15 88.04(13) . .
O5 U1 O15 75.91(11) . .
O13 U1 O15 144.81(12) . .
O1 U1 O14 90.76(14) . .
O2 U1 O14 85.58(14) . .
O5 U1 O14 147.22(12) . .
O13 U1 O14 73.92(13) . .
O15 U1 O14 71.30(12) . .
O1 U1 O7 99.79(14) . .
O2 U1 O7 82.69(14) . .
O5 U1 O7 70.48(11) . .
O13 U1 O7 70.34(11) . .
O15 U1 O7 144.52(11) . .
O14 U1 O7 141.19(11) . .
O3 U2 O4 177.82(18) . .
O3 U2 O16 88.97(13) . .
O4 U2 O16 92.70(13) . .
O3 U2 O18 93.34(19) . .
O4 U2 O18 88.55(18) . .
O16 U2 O18 69.79(12) . .
O3 U2 O25 89.40(14) . .
O4 U2 O25 88.43(14) . .
O16 U2 O25 146.82(12) . .
O18 U2 O25 143.38(13) . .
O3 U2 O26 89.40(15) . .
O4 U2 O26 89.66(14) . .
O16 U2 O26 75.28(11) . .
O18 U2 O26 144.90(12) . .
O25 U2 O26 71.56(12) . .
O3 U2 O24 88.87(13) . .
O4 U2 O24 90.79(13) . .
O16 U2 O24 139.12(12) . .
O18 U2 O24 69.60(13) . .
O25 U2 O24 73.96(13) . .
O26 U2 O24 145.49(12) . .
O41 Na1 O34 101.18(14) . 3_745
O41 Na1 O10 93.61(12) . .
O34 Na1 O10 93.93(12) 3_745 .
O41 Na1 O27 75.76(12) . .
O34 Na1 O27 170.64(13) 3_745 .
O10 Na1 O27 77.57(12) . .
O41 Na1 O39 94.22(12) . .
O34 Na1 O39 92.08(12) 3_745 .
O10 Na1 O39 169.02(13) . .
O27 Na1 O39 96.94(12) . .
O41 Na1 O40 166.97(13) . .
O34 Na1 O40 85.88(12) 3_745 .
O10 Na1 O40 96.84(12) . .
O27 Na1 O40 98.90(12) . .
O39 Na1 O40 74.42(11) . .
O31 Na2 O42 105.44(13) . .
O31 Na2 O33 93.25(12) . .
O42 Na2 O33 158.24(14) . .
O31 Na2 O44 96.96(13) . .
O42 Na2 O44 96.84(13) . .
O33 Na2 O44 91.74(13) . .
O31 Na2 O45 87.29(12) . .
O42 Na2 O45 81.46(12) . .
O33 Na2 O45 88.53(12) . .
O44 Na2 O45 175.71(14) . .
O31 Na2 O43 163.49(13) . .
O42 Na2 O43 86.16(12) . .
O33 Na2 O43 73.39(11) . .
O44 Na2 O43 93.17(13) . .
O45 Na2 O43 82.80(11) . .
O46B Na3 O43 169.0(5) . .
O43 Na3 O46A 168.3(4) . .
O46B Na3 O42 87.3(3) . .
O43 Na3 O42 90.29(13) . .
O46A Na3 O42 90.4(2) . .
O46B Na3 O30 97.8(3) . 3_745
O43 Na3 O30 85.84(12) . 3_745
O46A Na3 O30 91.9(2) . 3_745
O42 Na3 O30 171.51(14) . 3_745
O46B Na3 O39 99.8(5) . .
O43 Na3 O39 90.51(12) . .
O46A Na3 O39 78.0(4) . .
O42 Na3 O39 82.32(11) . .
O30 Na3 O39 90.15(12) 3_745 .
O46B Na3 O28 88.1(5) . 3_745
O43 Na3 O28 81.32(12) . 3_745
O46A Na3 O28 110.3(4) . 3_745
O42 Na3 O28 93.60(12) . 3_745
O30 Na3 O28 93.28(12) 3_745 3_745
O39 Na3 O28 170.87(13) . 3_745
O9 S1 O8 114.2(2) . .
O9 S1 O7 111.31(19) . .
O8 S1 O7 110.3(2) . .
O9 S1 C6 107.74(19) . .
O8 S1 C6 107.86(19) . .
O7 S1 C6 104.88(19) . .
O11 S2 O10 112.20(18) . .
O11 S2 O12 112.8(2) . .
O10 S2 O12 112.79(19) . .
O11 S2 C4 106.59(19) . .
O10 S2 C4 105.9(2) . .
O12 S2 C4 105.98(19) . .
O19 S3 O20 111.1(2) . .
O19 S3 O18 111.9(3) . .
O20 S3 O18 111.1(3) . .
O19 S3 C12 107.5(2) . .
O20 S3 C12 106.7(2) . .
O18 S3 C12 108.1(2) . .
O23 S4 O22 111.89(19) . .
O23 S4 O21 113.2(2) . .
O22 S4 O21 112.27(18) . .
O23 S4 C10 106.89(19) . .
O22 S4 C10 106.6(2) . .
O21 S4 C10 105.40(19) . .
C1 O5 U1 145.1(3) . .
C2 O6 H6 109.5 . .
S1 O7 U1 126.18(18) . .
S2 O10 Na1 122.71(18) . .
U1 O13 H13A 127.4 . .
U1 O13 H13B 123.3 . .
H13A O13 H13B 109.2 . .
U1 O14 H14A 124.0 . .
U1 O14 H14B 120.8 . .
H14A O14 H14B 114.3 . .
U1 O15 H15A 117.4 . .
U1 O15 H15B 111.2 . .
H15A O15 H15B 114.0 . .
C7 O16 U2 138.7(3) . .
C8 O17 H17 109.2 . .
S3 O18 U2 143.1(2) . .
U2 O24 H24A 140.2 . .
U2 O24 H24B 112.4 . .
H24A O24 H24B 101.2 . .
U2 O25 H25A 124.7 . .
U2 O25 H25B 126.8 . .
H25A O25 H25B 108.2 . .
U2 O26 H26A 111.5 . .
U2 O26 H26B 130.2 . .
H26A O26 H26B 114.3 . .
C13 O27 Na1 137.0(3) . .
C16 O28 Na3 134.3(3) . 3_755
C22 O30 Na3 140.8(3) . 3_755
C25 O31 Na2 142.0(3) . .
C31 O33 Na2 150.7(3) . .
C34 O34 Na1 169.8(3) . 3_755
Na1 O39 Na3 130.60(14) . .
Na1 O39 H39A 105.3 . .
Na3 O39 H39A 104.4 . .
Na1 O39 H39B 110.1 . .
Na3 O39 H39B 99.3 . .
H39A O39 H39B 104.4 . .
Na1 O40 H40A 127.7 . .
Na1 O40 H40B 123.9 . .
H40A O40 H40B 108.4 . .
Na1 O41 H41A 120.5 . .
Na1 O41 H41B 124.6 . .
H41A O41 H41B 104.3 . .
Na2 O42 Na3 93.71(12) . .
Na2 O42 H42A 96.0 . .
Na3 O42 H42A 125.6 . .
Na2 O42 H42B 110.8 . .
Na3 O42 H42B 104.0 . .
H42A O42 H42B 121.5 . .
Na3 O43 Na2 89.83(11) . .
Na3 O43 H43A 108.8 . .
Na2 O43 H43A 111.9 . .
Na3 O43 H43B 148.8 . .
Na2 O43 H43B 92.7 . .
H43A O43 H43B 99.0 . .
Na2 O44 H44A 99.7 . .
Na2 O44 H44B 122.2 . .
H44A O44 H44B 111.3 . .
Na2 O45 H45A 106.1 . .
Na2 O45 H45B 112.4 . .
H45A O45 H45B 91.6 . .
H50A O50 H50B 114.1 . .
H51A O51 H51B 100.4 . .
H52A O52 H52B 113.5 . .
H53A O53 H53B 94.2 . .
H54A O54 H54B 109.6 . .
H55A O55 H55B 106.3 . .
H56A O56 H56B 100.0 . .
H57A O57 H57B 94.6 . .
H58A O58 H58B 100.1 . .
C13 N1 C47 120.6(4) . .
C13 N1 C14 112.0(3) . .
C47 N1 C14 123.8(3) . .
C13 N2 C15 112.9(4) . .
C13 N2 C17 122.3(4) . .
C15 N2 C17 124.3(4) . .
C16 N3 C18 121.7(4) . .
C16 N3 C15 112.6(3) . .
C18 N3 C15 122.1(3) . .
C16 N4 C48 123.0(3) . .
C16 N4 C14 111.6(3) . .
C48 N4 C14 125.2(3) . .
C19 N5 C17 122.4(4) . .
C19 N5 C20 113.0(4) . .
C17 N5 C20 123.5(4) . .
C19 N6 C23 122.8(4) . .
C19 N6 C21 112.9(4) . .
C23 N6 C21 123.5(4) . .
C22 N7 C21 112.4(4) . .
C22 N7 C24 122.0(4) . .
C21 N7 C24 125.1(4) . .
C22 N8 C18 122.3(4) . .
C22 N8 C20 113.4(4) . .
C18 N8 C20 123.8(4) . .
C25 N9 C26 112.3(3) . .
C25 N9 C23 122.3(4) . .
C26 N9 C23 123.9(3) . .
C25 N10 C29 123.5(4) . .
C25 N10 C27 112.5(3) . .
C29 N10 C27 123.5(4) . .
C28 N11 C30 123.2(4) . .
C28 N11 C27 112.4(3) . .
C30 N11 C27 123.2(4) . .
C28 N12 C24 123.2(4) . .
C28 N12 C26 112.6(3) . .
C24 N12 C26 123.6(4) . .
C31 N13 C32 113.2(3) . .
C31 N13 C29 121.1(4) . .
C32 N13 C29 125.0(3) . .
C31 N14 C35 122.2(4) . .
C31 N14 C33 112.0(3) . .
C35 N14 C33 123.5(4) . .
C34 N15 C36 123.7(4) . .
C34 N15 C33 112.8(3) . .
C36 N15 C33 123.4(4) . .
C34 N16 C30 123.2(4) . .
C34 N16 C32 113.0(4) . .
C30 N16 C32 123.8(4) . .
C37 N17 C35 124.3(4) . .
C37 N17 C38 112.5(3) . .
C35 N17 C38 123.3(4) . .
C37 N18 C41 122.5(4) . .
C37 N18 C39 113.5(4) . .
C41 N18 C39 124.0(4) . .
C40 N19 C42 122.2(4) . .
C40 N19 C39 112.5(3) . .
C42 N19 C39 123.9(4) . .
C40 N20 C38 112.5(4) . .
C40 N20 C36 121.1(4) . .
C38 N20 C36 123.7(4) . .
C43 N21 C44 112.4(3) . .
C43 N21 C41 124.4(4) . .
C44 N21 C41 123.2(3) . .
C43 N22 C47 122.1(4) . .
C43 N22 C45 112.8(3) . .
C47 N22 C45 121.7(3) . .
C46 N23 C48 122.4(3) . .
C46 N23 C45 113.2(3) . .
C48 N23 C45 124.4(3) . .
C46 N24 C44 113.4(3) . .
C46 N24 C42 121.4(4) . .
C44 N24 C42 122.9(3) . .
O47 N25 O48 121.3(5) . .
O47 N25 O49 119.5(4) . .
O48 N25 O49 119.2(5) . .
O5 C1 C6 124.4(4) . .
O5 C1 C2 119.1(4) . .
C6 C1 C2 116.5(4) . .
O6 C2 C3 122.5(4) . .
O6 C2 C1 115.9(4) . .
C3 C2 C1 121.6(4) . .
C2 C3 C4 119.9(4) . .
C2 C3 H3 120.0 . .
C4 C3 H3 120.0 . .
C5 C4 C3 120.0(4) . .
C5 C4 S2 122.2(3) . .
C3 C4 S2 117.6(3) . .
C6 C5 C4 119.8(4) . .
C6 C5 H5 120.1 . .
C4 C5 H5 120.1 . .
C5 C6 C1 122.2(4) . .
C5 C6 S1 120.2(3) . .
C1 C6 S1 117.6(3) . .
O16 C7 C12 125.3(4) . .
O16 C7 C8 116.9(4) . .
C12 C7 C8 117.8(4) . .
O17 C8 C9 120.4(4) . .
O17 C8 C7 118.4(4) . .
C9 C8 C7 121.2(4) . .
C10 C9 C8 118.8(4) . .
C10 C9 H9 120.6 . .
C8 C9 H9 120.6 . .
C9 C10 C11 121.5(4) . .
C9 C10 S4 119.4(3) . .
C11 C10 S4 119.0(3) . .
C10 C11 C12 118.9(4) . .
C10 C11 H11 120.5 . .
C12 C11 H11 120.5 . .
C7 C12 C11 121.8(4) . .
C7 C12 S3 121.9(3) . .
C11 C12 S3 116.1(3) . .
O27 C13 N2 126.5(4) . .
O27 C13 N1 125.9(4) . .
N2 C13 N1 107.7(4) . .
N4 C14 N1 114.1(3) . .
N4 C14 C15 103.9(3) . .
N1 C14 C15 102.5(3) . .
N4 C14 H14 111.9 . .
N1 C14 H14 111.9 . .
C15 C14 H14 111.9 . .
N2 C15 N3 114.7(3) . .
N2 C15 C14 102.6(3) . .
N3 C15 C14 101.6(3) . .
N2 C15 H15 112.3 . .
N3 C15 H15 112.3 . .
C14 C15 H15 112.3 . .
O28 C16 N3 126.1(4) . .
O28 C16 N4 125.9(4) . .
N3 C16 N4 108.0(4) . .
N5 C17 N2 114.1(4) . .
N5 C17 H17A 108.7 . .
N2 C17 H17A 108.7 . .
N5 C17 H17B 108.7 . .
N2 C17 H17B 108.7 . .
H17A C17 H17B 107.6 . .
N8 C18 N3 114.4(4) . .
N8 C18 H18A 108.6 . .
N3 C18 H18A 108.6 . .
N8 C18 H18B 108.6 . .
N3 C18 H18B 108.6 . .
H18A C18 H18B 107.6 . .
O29 C19 N5 126.9(4) . .
O29 C19 N6 125.1(4) . .
N5 C19 N6 108.0(4) . .
N8 C20 N5 115.0(3) . .
N8 C20 C21 102.6(4) . .
N5 C20 C21 103.0(3) . .
N8 C20 H20 111.8 . .
N5 C20 H20 111.8 . .
C21 C20 H20 111.8 . .
N7 C21 N6 114.9(4) . .
N7 C21 C20 103.8(3) . .
N6 C21 C20 102.9(3) . .
N7 C21 H21 111.5 . .
N6 C21 H21 111.5 . .
C20 C21 H21 111.5 . .
O30 C22 N8 125.8(4) . .
O30 C22 N7 126.4(4) . .
N8 C22 N7 107.8(4) . .
N6 C23 N9 112.9(4) . .
N6 C23 H23A 109.0 . .
N9 C23 H23A 109.0 . .
N6 C23 H23B 109.0 . .
N9 C23 H23B 109.0 . .
H23A C23 H23B 107.8 . .
N12 C24 N7 114.5(4) . .
N12 C24 H24C 108.6 . .
N7 C24 H24C 108.6 . .
N12 C24 H24D 108.6 . .
N7 C24 H24D 108.6 . .
H24C C24 H24D 107.6 . .
O31 C25 N10 125.9(4) . .
O31 C25 N9 125.4(4) . .
N10 C25 N9 108.6(4) . .
N9 C26 N12 114.9(3) . .
N9 C26 C27 103.5(3) . .
N12 C26 C27 103.3(3) . .
N9 C26 H26 111.5 . .
N12 C26 H26 111.5 . .
C27 C26 H26 111.5 . .
N10 C27 N11 115.1(3) . .
N10 C27 C26 103.0(3) . .
N11 C27 C26 103.6(3) . .
N10 C27 H27 111.5 . .
N11 C27 H27 111.5 . .
C26 C27 H27 111.5 . .
O32 C28 N11 126.2(4) . .
O32 C28 N12 125.8(4) . .
N11 C28 N12 107.9(4) . .
N10 C29 N13 114.4(3) . .
N10 C29 H29A 108.7 . .
N13 C29 H29A 108.7 . .
N10 C29 H29B 108.7 . .
N13 C29 H29B 108.7 . .
H29A C29 H29B 107.6 . .
N16 C30 N11 114.7(3) . .
N16 C30 H30A 108.6 . .
N11 C30 H30A 108.6 . .
N16 C30 H30B 108.6 . .
N11 C30 H30B 108.6 . .
H30A C30 H30B 107.6 . .
O33 C31 N13 126.4(4) . .
O33 C31 N14 125.4(4) . .
N13 C31 N14 108.2(4) . .
N13 C32 N16 115.3(3) . .
N13 C32 C33 103.1(3) . .
N16 C32 C33 103.2(3) . .
N13 C32 H32 111.5 . .
N16 C32 H32 111.5 . .
C33 C32 H32 111.5 . .
N14 C33 N15 113.7(4) . .
N14 C33 C32 103.5(3) . .
N15 C33 C32 102.8(3) . .
N14 C33 H33 112.1 . .
N15 C33 H33 112.1 . .
C32 C33 H33 112.1 . .
O34 C34 N16 126.2(4) . .
O34 C34 N15 125.7(4) . .
N16 C34 N15 108.0(4) . .
N14 C35 N17 114.2(4) . .
N14 C35 H35A 108.7 . .
N17 C35 H35A 108.7 . .
N14 C35 H35B 108.7 . .
N17 C35 H35B 108.7 . .
H35A C35 H35B 107.6 . .
N15 C36 N20 115.5(4) . .
N15 C36 H36A 108.4 . .
N20 C36 H36A 108.4 . .
N15 C36 H36B 108.4 . .
N20 C36 H36B 108.4 . .
H36A C36 H36B 107.5 . .
O35 C37 N18 125.9(4) . .
O35 C37 N17 125.8(4) . .
N18 C37 N17 108.2(4) . .
N17 C38 N20 113.9(3) . .
N17 C38 C39 103.5(3) . .
N20 C38 C39 103.2(3) . .
N17 C38 H38 111.9 . .
N20 C38 H38 111.9 . .
C39 C38 H38 111.9 . .
N18 C39 N19 114.2(3) . .
N18 C39 C38 102.4(3) . .
N19 C39 C38 103.0(3) . .
N18 C39 H39 112.1 . .
N19 C39 H39 112.1 . .
C38 C39 H39 112.1 . .
O36 C40 N20 126.0(4) . .
O36 C40 N19 125.3(4) . .
N20 C40 N19 108.8(4) . .
N18 C41 N21 114.4(3) . .
N18 C41 H41C 108.7 . .
N21 C41 H41C 108.7 . .
N18 C41 H41D 108.7 . .
N21 C41 H41D 108.7 . .
H41C C41 H41D 107.6 . .
N19 C42 N24 113.6(3) . .
N19 C42 H42C 108.8 . .
N24 C42 H42C 108.8 . .
N19 C42 H42D 108.8 . .
N24 C42 H42D 108.8 . .
H42C C42 H42D 107.7 . .
O37 C43 N22 127.2(4) . .
O37 C43 N21 124.9(4) . .
N22 C43 N21 107.9(4) . .
N24 C44 N21 115.3(3) . .
N24 C44 C45 102.8(3) . .
N21 C44 C45 102.7(3) . .
N24 C44 H44 111.8 . .
N21 C44 H44 111.8 . .
C45 C44 H44 111.8 . .
N23 C45 N22 115.0(3) . .
N23 C45 C44 102.2(3) . .
N22 C45 C44 102.5(3) . .
N23 C45 H45 112.1 . .
N22 C45 H45 112.1 . .
C44 C45 H45 112.1 . .
O38 C46 N24 127.2(4) . .
O38 C46 N23 126.0(4) . .
N24 C46 N23 106.8(4) . .
N1 C47 N22 113.4(3) . .
N1 C47 H47C 108.9 . .
N22 C47 H47C 108.9 . .
N1 C47 H47D 108.9 . .
N22 C47 H47D 108.9 . .
H47C C47 H47D 107.7 . .
N4 C48 N23 115.6(3) . .
N4 C48 H48C 108.4 . .
N23 C48 H48C 108.4 . .
N4 C48 H48D 108.4 . .
N23 C48 H48D 108.4 . .
H48C C48 H48D 107.4 . .

loop_
_geom_bond_atom_site_label_1
_geom_bond_atom_site_label_2
_geom_bond_distance
_geom_bond_site_symmetry_2
U1 O1 1.756(3) .
U1 O2 1.766(3) .
U1 O5 2.264(3) .
U1 O13 2.403(3) .
U1 O15 2.407(3) .
U1 O14 2.413(3) .
U1 O7 2.450(3) .
U2 O3 1.743(3) .
U2 O4 1.768(3) .
U2 O16 2.276(3) .
U2 O18 2.399(4) .
U2 O25 2.401(3) .
U2 O26 2.415(3) .
U2 O24 2.417(3) .
Na1 O41 2.297(4) .
Na1 O34 2.352(4) 3_745
Na1 O10 2.417(3) .
Na1 O27 2.458(4) .
Na1 O39 2.478(3) .
Na1 O40 2.487(3) .
Na2 O31 2.300(3) .
Na2 O42 2.312(4) .
Na2 O33 2.313(3) .
Na2 O44 2.363(4) .
Na2 O45 2.396(3) .
Na2 O43 2.509(3) .
Na3 O46B 2.275(11) .
Na3 O43 2.302(4) .
Na3 O46A 2.327(9) .
Na3 O42 2.348(3) .
Na3 O30 2.355(3) 3_745
Na3 O39 2.496(4) .
Na3 O28 2.503(3) 3_745
S1 O9 1.435(3) .
S1 O8 1.453(3) .
S1 O7 1.492(3) .
S1 C6 1.780(4) .
S2 O11 1.460(3) .
S2 O10 1.463(3) .
S2 O12 1.466(3) .
S2 C4 1.760(5) .
S3 O19 1.437(4) .
S3 O20 1.446(3) .
S3 O18 1.450(4) .
S3 C12 1.763(4) .
S4 O23 1.452(3) .
S4 O22 1.464(3) .
S4 O21 1.473(3) .
S4 C10 1.771(4) .
O5 C1 1.306(5) .
O6 C2 1.365(5) .
O6 H6 0.8896 .
O13 H13A 0.8352 .
O13 H13B 0.8579 .
O14 H14A 0.8978 .
O14 H14B 0.7992 .
O15 H15A 0.9197 .
O15 H15B 0.9191 .
O16 C7 1.310(5) .
O17 C8 1.356(5) .
O17 H17 0.8414 .
O24 H24A 0.9770 .
O24 H24B 0.7664 .
O25 H25A 0.8132 .
O25 H25B 0.9864 .
O26 H26A 0.8138 .
O26 H26B 0.9102 .
O27 C13 1.225(5) .
O28 C16 1.211(5) .
O29 C19 1.228(6) .
O30 C22 1.213(6) .
O31 C25 1.229(6) .
O32 C28 1.219(5) .
O33 C31 1.216(5) .
O34 C34 1.219(5) .
O35 C37 1.224(5) .
O36 C40 1.220(5) .
O37 C43 1.234(6) .
O38 C46 1.209(5) .
O39 H39A 0.9431 .
O39 H39B 0.8539 .
O40 H40A 0.8259 .
O40 H40B 0.9598 .
O41 H41A 0.9422 .
O41 H41B 0.8565 .
O42 H42A 0.8144 .
O42 H42B 0.8017 .
O43 H43A 0.7869 .
O43 H43B 0.9062 .
O44 H44A 0.8530 .
O44 H44B 0.8856 .
O45 H45A 0.9591 .
O45 H45B 0.9022 .
O47 N25 1.235(6) .
O48 N25 1.245(6) .
O49 N25 1.266(5) .
O50 H50A 0.8804 .
O50 H50B 0.8032 .
O51 H51A 0.9827 .
O51 H51B 0.8113 .
O52 H52A 0.9295 .
O52 H52B 0.9387 .
O53 H53A 0.8456 .
O53 H53B 0.8522 .
O54 H54A 0.8676 .
O54 H54B 0.8980 .
O55 H55A 0.9442 .
O55 H55B 0.8603 .
O56 H56A 0.9549 .
O56 H56B 0.8410 .
O57 H57A 0.9821 .
O57 H57B 0.9810 .
O58 H58A 0.9139 .
O58 H58B 0.9609 .
N1 C13 1.376(5) .
N1 C47 1.445(5) .
N1 C14 1.454(5) .
N2 C13 1.365(6) .
N2 C15 1.440(6) .
N2 C17 1.462(5) .
N3 C16 1.370(5) .
N3 C18 1.458(5) .
N3 C15 1.476(6) .
N4 C16 1.386(5) .
N4 C48 1.442(5) .
N4 C14 1.452(5) .
N5 C19 1.366(6) .
N5 C17 1.448(6) .
N5 C20 1.449(6) .
N6 C19 1.367(6) .
N6 C23 1.438(5) .
N6 C21 1.450(5) .
N7 C22 1.374(6) .
N7 C21 1.438(6) .
N7 C24 1.456(6) .
N8 C22 1.371(6) .
N8 C18 1.436(5) .
N8 C20 1.436(6) .
N9 C25 1.364(6) .
N9 C26 1.448(5) .
N9 C23 1.459(5) .
N10 C25 1.363(6) .
N10 C29 1.440(5) .
N10 C27 1.450(6) .
N11 C28 1.372(6) .
N11 C30 1.453(5) .
N11 C27 1.458(6) .
N12 C28 1.384(6) .
N12 C24 1.438(6) .
N12 C26 1.451(6) .
N13 C31 1.376(6) .
N13 C32 1.436(5) .
N13 C29 1.451(5) .
N14 C31 1.376(5) .
N14 C35 1.430(5) .
N14 C33 1.455(6) .
N15 C34 1.375(6) .
N15 C36 1.431(6) .
N15 C33 1.458(6) .
N16 C34 1.370(6) .
N16 C30 1.435(5) .
N16 C32 1.452(6) .
N17 C37 1.366(6) .
N17 C35 1.443(5) .
N17 C38 1.453(6) .
N18 C37 1.360(6) .
N18 C41 1.450(5) .
N18 C39 1.451(6) .
N19 C40 1.368(6) .
N19 C42 1.436(5) .
N19 C39 1.456(5) .
N20 C40 1.362(6) .
N20 C38 1.458(6) .
N20 C36 1.462(6) .
N21 C43 1.379(5) .
N21 C44 1.443(6) .
N21 C41 1.451(5) .
N22 C43 1.354(6) .
N22 C47 1.452(5) .
N22 C45 1.454(5) .
N23 C46 1.370(5) .
N23 C48 1.451(5) .
N23 C45 1.454(5) .
N24 C46 1.370(5) .
N24 C44 1.435(6) .
N24 C42 1.468(5) .
C1 C6 1.422(6) .
C1 C2 1.426(6) .
C2 C3 1.380(6) .
C3 C4 1.401(6) .
C3 H3 0.9300 .
C4 C5 1.401(5) .
C5 C6 1.374(6) .
C5 H5 0.9300 .
C7 C12 1.392(6) .
C7 C8 1.426(6) .
C8 C9 1.397(6) .
C9 C10 1.394(6) .
C9 H9 0.9300 .
C10 C11 1.396(6) .
C11 C12 1.399(6) .
C11 H11 0.9300 .
C14 C15 1.553(6) .
C14 H14 0.9800 .
C15 H15 0.9800 .
C17 H17A 0.9700 .
C17 H17B 0.9700 .
C18 H18A 0.9700 .
C18 H18B 0.9700 .
C20 C21 1.561(6) .
C20 H20 0.9800 .
C21 H21 0.9800 .
C23 H23A 0.9700 .
C23 H23B 0.9700 .
C24 H24C 0.9700 .
C24 H24D 0.9700 .
C26 C27 1.550(6) .
C26 H26 0.9800 .
C27 H27 0.9800 .
C29 H29A 0.9700 .
C29 H29B 0.9700 .
C30 H30A 0.9700 .
C30 H30B 0.9700 .
C32 C33 1.565(6) .
C32 H32 0.9800 .
C33 H33 0.9800 .
C35 H35A 0.9700 .
C35 H35B 0.9700 .
C36 H36A 0.9700 .
C36 H36B 0.9700 .
C38 C39 1.558(6) .
C38 H38 0.9800 .
C39 H39 0.9800 .
C41 H41C 0.9700 .
C41 H41D 0.9700 .
C42 H42C 0.9700 .
C42 H42D 0.9700 .
C44 C45 1.556(5) .
C44 H44 0.9800 .
C45 H45 0.9800 .
C47 H47C 0.9700 .
C47 H47D 0.9700 .
C48 H48C 0.9700 .
C48 H48D 0.9700 .

loop_
_geom_hbond_atom_site_label_D
_geom_hbond_atom_site_label_H
_geom_hbond_atom_site_label_A
_geom_hbond_distance_DH
_geom_hbond_distance_HA
_geom_hbond_distance_DA
_geom_hbond_angle_DHA
_geom_hbond_site_symmetry_A
O6 H6 O19 0.89 1.84 2.663(4) 152.8 .
O13 H13A O22 0.84 1.85 2.681(4) 174.6 1_655
O13 H13B O52 0.86 1.84 2.643(5) 155.7 2_665
O14 H14A O47 0.90 2.02 2.801(5) 144.1 .
O14 H14B O56 0.80 1.86 2.655(5) 170.4 .
O15 H15A O54 0.92 1.79 2.639(4) 152.2 .
O15 H15B O57 0.92 1.70 2.610(5) 168.9 .
O17 H17 O59 0.84 2.04 2.838(5) 157.1 .
O24 H24A O10 0.98 1.87 2.726(4) 145.0 .
O24 H24B O50 0.77 1.93 2.691(5) 176.4 2_664
O25 H25A O49 0.81 1.94 2.742(5) 169.5 2_664
O25 H25B O55 0.99 1.74 2.687(5) 160.2 4_466
O26 H26A O11 0.81 1.90 2.708(5) 169.4 4_466
O26 H26B O59 0.91 1.87 2.653(5) 142.9 .
O39 H39A O32 0.94 1.94 2.813(4) 152.7 3_745
O40 H40A O55 0.83 2.37 3.116(5) 151.3 .
O40 H40B O59 0.96 2.17 2.921(4) 133.7 1_655
O41 H41A O29 0.94 1.85 2.794(5) 174.1 .
O41 H41B O50 0.86 2.15 2.952(5) 155.5 2_664
O42 H42A O38 0.81 2.13 2.776(4) 136.3 3_745
O42 H42B O41 0.80 2.08 2.853(4) 161.5 .
O43 H43A O22 0.79 2.09 2.877(4) 174.1 2_664
O43 H43B O35 0.91 2.00 2.837(4) 153.3 .
O44 H44A O27 0.85 2.34 2.875(4) 120.7 .
O44 H44B O37 0.89 2.10 2.941(5) 159.1 .
O45 H45A O21 0.96 1.84 2.783(4) 168.7 2_664
O45 H45B O28 0.90 2.00 2.877(4) 162.7 3_745
O50 H50A O48 0.88 2.19 3.011(6) 155.6 .
O50 H50B O51 0.80 2.12 2.919(6) 173.0 .
O51 H51A O52 0.98 2.02 2.895(6) 147.2 2_665
O52 H52A O48 0.93 2.04 2.966(6) 171.8 2_664
O52 H52B O53 0.94 1.88 2.787(5) 162.2 .
O53 H53A O35 0.85 2.09 2.859(4) 151.2 1_455
O53 H53B O59 0.85 2.03 2.850(5) 160.9 .
O54 H54A O6 0.87 1.90 2.761(5) 171.8 .
O54 H54B O45 0.90 1.84 2.741(4) 177.2 2_665
O55 H55A O9 0.94 2.00 2.804(5) 142.1 .
O55 H55B O12 0.86 2.00 2.762(5) 146.5 4_566
O56 H56A O20 0.95 1.92 2.782(5) 149.7 4_556
O56 H56B O58 0.84 1.82 2.654(5) 174.6 1_655
O57 H57A O21 0.98 1.87 2.827(5) 162.5 4_556
O57 H57B O56 0.98 1.76 2.704(5) 159.6 .
O58 H58A O23 0.91 1.97 2.819(5) 153.0 .
O58 H58B O54 0.96 1.88 2.778(5) 153.7 4_456
